data_2243401
loop_
_publ_author_name
'Brown, Loren C.'
'Iacono, Scott T.'
'Balaich, Gary J.'

_publ_section_title
;
 Crystal structures of 6-cyclopropyl-1,3-diphenylfulvene and
 6-(2,3-dimethoxynaphthyl)-1,3-diphenylfulvene
;
_journal_issue 6
_journal_name_full 'Acta Crystallographica Section E'
_journal_page_first 896
_journal_page_last 899
_journal_paper_doi 10.1107/S2056989020006441
_journal_volume 76
_journal_year 2020
_chemical_formula_moiety 'C30 H24 O2'
_chemical_formula_sum 'C30 H24 O2'
_chemical_formula_weight 416.49
_chemical_name_common
;
6-(3,4-Dimethoxynaphthalen-2-yl)-1,3-diphenylfulvene
;
_chemical_name_systematic
;
5-[(3,4-Dimethoxynaphthalen-2-yl)methylidene]-1,3-diphenylcyclopenta-1,3-diene
;
_space_group_crystal_system orthorhombic
_space_group_IT_number 19
_space_group_name_Hall 'P 2ac 2ab'
_space_group_name_H-M_alt 'P 21 21 21'
_atom_sites_solution_hydrogens geom
_atom_sites_solution_primary dual
_audit_creation_method
;
Olex2 1.2
(compiled 2018.05.29 svn.r3508 for OlexSys, GUI svn.r5506)
;
_cell_angle_alpha 90
_cell_angle_beta 90
_cell_angle_gamma 90
_cell_formula_units_Z 4
_cell_length_a 7.34310(10)
_cell_length_b 11.54680(10)
_cell_length_c 25.7555(3)
_cell_measurement_reflns_used 35583
_cell_measurement_temperature 100(2)
_cell_measurement_theta_max 27.2920
_cell_measurement_theta_min 1.9290
_cell_volume 2183.79(4)
_computing_cell_refinement
;
CrysAlisPro (Rigaku OD, 2019)
;
_computing_data_collection
;
CrysAlisPro (Rigaku OD, 2019)
;
_computing_data_reduction
;
CrysAlisPro (Rigaku OD, 2019)
;
_computing_molecular_graphics
;
<i>OLEX2</i> (Dolomanov <i>et al.</i>,  2009)
;
_computing_publication_material
;
<i>OLEX2</i> (Dolomanov <i>et al.</i>,  2009)
;
_computing_structure_refinement
;
ShelXL (Sheldrick, 2015b)
;
_computing_structure_solution
;
ShelXT (Sheldrick, 2015a)
;
_diffrn_ambient_temperature 100.15
_diffrn_detector 'CCD plate'
_diffrn_detector_area_resol_mean 10.0000
_diffrn_measured_fraction_theta_full 1.000
_diffrn_measured_fraction_theta_max 0.981
_diffrn_measurement_device 'four-circle diffractometer'
_diffrn_measurement_device_type 'XtaLAB Synergy, Single source at offset/far, HyPix3000'
_diffrn_measurement_method '\w scans'
_diffrn_radiation_monochromator mirror
_diffrn_radiation_probe x-ray
_diffrn_radiation_type MoK\a
_diffrn_radiation_wavelength 0.71073
_diffrn_reflns_av_R_equivalents 0.0364
_diffrn_reflns_av_unetI/netI 0.0229
_diffrn_reflns_limit_h_max 9
_diffrn_reflns_limit_h_min -9
_diffrn_reflns_limit_k_max 14
_diffrn_reflns_limit_k_min -14
_diffrn_reflns_limit_l_max 32
_diffrn_reflns_limit_l_min -32
_diffrn_reflns_number 54562
_diffrn_reflns_theta_full 25.242
_diffrn_reflns_theta_max 27.375
_diffrn_reflns_theta_min 1.933
_diffrn_source 'micro-focus sealed X-ray tube'
_exptl_absorpt_coefficient_mu 0.078
_exptl_absorpt_correction_T_max 1.000
_exptl_absorpt_correction_T_min 0.735
_exptl_absorpt_correction_type empirical
_exptl_absorpt_process_details
;
(CrysAlisPro; Rigaku OD, 2019)
;
_exptl_crystal_colour red
_exptl_crystal_density_diffrn 1.267
_exptl_crystal_description block
_exptl_crystal_F_000 880
_exptl_crystal_size_max 0.268
_exptl_crystal_size_mid 0.147
_exptl_crystal_size_min 0.127
_refine_diff_density_max 0.163
_refine_diff_density_min -0.185
_refine_ls_abs_structure_details
;
Flack <i>x</i> determined using 1774 quotients
[(<i>I</i>^+^)-(<i>I</i>^-^)]/[(<i>I</i>^+^)+(<i>I</i>^-^)]
(Parsons <i>et al.</i>,  2013)
;
_refine_ls_abs_structure_Flack -0.3(4)
_refine_ls_extinction_method none
_refine_ls_goodness_of_fit_ref 1.042
_refine_ls_hydrogen_treatment constr
_refine_ls_matrix_type full
_refine_ls_number_parameters 291
_refine_ls_number_reflns 4798
_refine_ls_number_restraints 0
_refine_ls_restrained_S_all 1.042
_refine_ls_R_factor_all 0.0374
_refine_ls_R_factor_gt 0.0335
_refine_ls_shift/su_max 0.001
_refine_ls_shift/su_mean 0.000
_refine_ls_structure_factor_coef Fsqd
_refine_ls_weighting_details 'w=1/[\s^2^(Fo^2^)+(0.0415P)^2^+0.3848P] where P=(Fo^2^+2Fc^2^)/3'
_refine_ls_weighting_scheme calc
_refine_ls_wR_factor_gt 0.0794
_refine_ls_wR_factor_ref 0.0816
_reflns_number_gt 4437
_reflns_number_total 4798
_reflns_threshold_expression 'I > 2\s(I)'
_cod_data_source_file yk2129sup1.cif
_cod_data_source_block 2
_cod_database_code 2243401
_shelx_space_group_comment
;
The symmetry employed for this shelxl refinement is uniquely defined
by the following loop, which should always be used as a source of
symmetry information in preference to the above space-group names.
They are only intended as comments.
;

loop_
_space_group_symop_operation_xyz
'x, y, z'
'-x+1/2, -y, z+1/2'
'-x, y+1/2, -z+1/2'
'x+1/2, -y+1/2, -z'

loop_
_atom_site_type_symbol
_atom_site_label
_atom_site_fract_x
_atom_site_fract_y
_atom_site_fract_z
_atom_site_U_iso_or_equiv
_atom_site_adp_type
_atom_site_calc_flag
_atom_site_occupancy
_atom_site_disorder_assembly
_atom_site_disorder_group
O O1 0.44518(18) 0.62766(11) 0.68257(5) 0.0247(3) Uani d 1 . .
O O2 0.61050(17) 0.49358(11) 0.75201(5) 0.0259(3) Uani d 1 . .
C C1 -0.0406(2) 0.65397(15) 0.55785(7) 0.0198(4) Uani d 1 . .
C C2 -0.0799(2) 0.59770(15) 0.51299(7) 0.0211(4) Uani d 1 . .
H H2 -0.1346 0.6322 0.4834 0.025 Uiso calc 1 . .
C C3 -0.0254(2) 0.47506(15) 0.51698(7) 0.0197(4) Uani d 1 . .
C C4 0.0428(3) 0.45757(16) 0.56522(6) 0.0207(4) Uani d 1 . .
H H4 0.0855 0.3857 0.5784 0.025 Uiso calc 1 . .
C C5 0.0400(2) 0.56652(15) 0.59360(6) 0.0196(4) Uani d 1 . .
C C6 0.1117(2) 0.58571(15) 0.64113(7) 0.0204(4) Uani d 1 . .
H H6 0.1098 0.6635 0.6531 0.024 Uiso calc 1 . .
C C7 -0.0696(2) 0.77839(15) 0.56788(7) 0.0201(4) Uani d 1 . .
C C8 -0.1120(3) 0.82200(15) 0.61722(7) 0.0232(4) Uani d 1 . .
H H8 -0.1192 0.7705 0.6459 0.028 Uiso calc 1 . .
C C9 -0.1436(3) 0.93976(16) 0.62481(8) 0.0276(4) Uani d 1 . .
H H9 -0.1710 0.9678 0.6586 0.033 Uiso calc 1 . .
C C10 -0.1352(3) 1.01607(17) 0.58346(8) 0.0302(4) Uani d 1 . .
H H10 -0.1570 1.0963 0.5887 0.036 Uiso calc 1 . .
C C11 -0.0945(3) 0.97418(17) 0.53435(8) 0.0302(4) Uani d 1 . .
H H11 -0.0895 1.0260 0.5058 0.036 Uiso calc 1 . .
C C12 -0.0612(3) 0.85764(16) 0.52664(7) 0.0252(4) Uani d 1 . .
H H12 -0.0321 0.8307 0.4928 0.030 Uiso calc 1 . .
C C13 -0.0383(2) 0.38948(15) 0.47494(6) 0.0198(4) Uani d 1 . .
C C14 -0.1483(3) 0.40870(16) 0.43146(7) 0.0240(4) Uani d 1 . .
H H14 -0.2167 0.4783 0.4289 0.029 Uiso calc 1 . .
C C15 -0.1585(3) 0.32715(17) 0.39190(7) 0.0274(4) Uani d 1 . .
H H15 -0.2351 0.3408 0.3628 0.033 Uiso calc 1 . .
C C16 -0.0574(3) 0.22612(16) 0.39474(7) 0.0252(4) Uani d 1 . .
H H16 -0.0638 0.1707 0.3675 0.030 Uiso calc 1 . .
C C17 0.0532(3) 0.20609(16) 0.43754(7) 0.0243(4) Uani d 1 . .
H H17 0.1233 0.1371 0.4395 0.029 Uiso calc 1 . .
C C18 0.0617(3) 0.28622(16) 0.47734(7) 0.0229(4) Uani d 1 . .
H H18 0.1363 0.2711 0.5067 0.028 Uiso calc 1 . .
C C19 0.1926(2) 0.49925(15) 0.67648(7) 0.0194(4) Uani d 1 . .
C C20 0.3601(2) 0.52592(15) 0.69714(7) 0.0206(4) Uani d 1 . .
C C21 0.4485(3) 0.45362(15) 0.73404(6) 0.0211(4) Uani d 1 . .
C C22 0.3672(3) 0.35129(15) 0.74809(7) 0.0216(4) Uani d 1 . .
H H22 0.4269 0.3012 0.7719 0.026 Uiso calc 1 . .
C C23 0.1953(3) 0.31938(15) 0.72749(6) 0.0198(4) Uani d 1 . .
C C24 0.1143(3) 0.21256(16) 0.74162(7) 0.0233(4) Uani d 1 . .
H H24 0.1763 0.1620 0.7647 0.028 Uiso calc 1 . .
C C25 -0.0526(3) 0.18134(16) 0.72228(7) 0.0254(4) Uani d 1 . .
H H25 -0.1043 0.1087 0.7314 0.030 Uiso calc 1 . .
C C26 -0.1476(3) 0.25666(16) 0.68892(7) 0.0250(4) Uani d 1 . .
H H26 -0.2644 0.2353 0.6762 0.030 Uiso calc 1 . .
C C27 -0.0726(2) 0.36052(16) 0.67463(6) 0.0222(4) Uani d 1 . .
H H27 -0.1393 0.4111 0.6526 0.027 Uiso calc 1 . .
C C28 0.1027(2) 0.39369(15) 0.69210(6) 0.0187(4) Uani d 1 . .
C C29 0.5376(3) 0.61847(19) 0.63345(8) 0.0317(4) Uani d 1 . .
H H29A 0.4567 0.5819 0.6080 0.048 Uiso calc 1 . .
H H29B 0.6476 0.5714 0.6376 0.048 Uiso calc 1 . .
H H29C 0.5714 0.6960 0.6213 0.048 Uiso calc 1 . .
C C30 0.6930(3) 0.42942(18) 0.79361(8) 0.0297(4) Uani d 1 . .
H H30A 0.7212 0.3508 0.7817 0.044 Uiso calc 1 . .
H H30B 0.6085 0.4256 0.8230 0.044 Uiso calc 1 . .
H H30C 0.8055 0.4681 0.8045 0.044 Uiso calc 1 . .

loop_
_atom_site_aniso_label
_atom_site_aniso_U_11
_atom_site_aniso_U_22
_atom_site_aniso_U_33
_atom_site_aniso_U_12
_atom_site_aniso_U_13
_atom_site_aniso_U_23
O1 0.0290(7) 0.0200(6) 0.0252(6) -0.0041(6) -0.0044(6) 0.0013(5)
O2 0.0258(6) 0.0266(7) 0.0251(7) -0.0008(6) -0.0095(6) 0.0015(5)
C1 0.0178(8) 0.0220(9) 0.0195(8) -0.0005(7) -0.0003(7) 0.0025(7)
C2 0.0220(9) 0.0227(9) 0.0186(8) 0.0009(8) -0.0026(7) 0.0029(7)
C3 0.0175(8) 0.0227(9) 0.0189(8) -0.0013(7) 0.0002(7) 0.0006(7)
C4 0.0225(8) 0.0208(9) 0.0187(8) 0.0006(7) -0.0008(7) 0.0008(7)
C5 0.0182(8) 0.0218(9) 0.0188(8) -0.0006(7) 0.0002(7) 0.0022(7)
C6 0.0214(8) 0.0184(8) 0.0212(8) 0.0014(7) -0.0005(7) -0.0004(7)
C7 0.0167(8) 0.0206(9) 0.0229(9) -0.0004(7) -0.0033(7) 0.0032(7)
C8 0.0244(9) 0.0224(9) 0.0226(9) 0.0014(8) -0.0031(7) 0.0023(7)
C9 0.0281(10) 0.0264(10) 0.0283(10) 0.0029(8) -0.0048(8) -0.0039(8)
C10 0.0294(10) 0.0193(9) 0.0420(11) 0.0030(8) -0.0075(9) 0.0002(8)
C11 0.0322(10) 0.0247(10) 0.0336(10) -0.0016(9) -0.0049(9) 0.0108(8)
C12 0.0250(9) 0.0269(10) 0.0239(9) -0.0012(8) -0.0017(8) 0.0027(7)
C13 0.0198(8) 0.0220(9) 0.0174(8) -0.0025(7) 0.0010(7) 0.0013(7)
C14 0.0258(9) 0.0248(9) 0.0215(9) 0.0000(8) -0.0017(7) 0.0013(7)
C15 0.0312(10) 0.0309(10) 0.0201(9) -0.0032(8) -0.0048(8) -0.0002(8)
C16 0.0294(10) 0.0253(9) 0.0211(9) -0.0052(8) 0.0031(8) -0.0043(7)
C17 0.0251(9) 0.0227(9) 0.0252(9) 0.0000(8) 0.0026(8) -0.0002(7)
C18 0.0249(9) 0.0250(9) 0.0189(9) 0.0002(8) -0.0010(7) 0.0015(7)
C19 0.0240(9) 0.0186(9) 0.0155(8) 0.0026(7) 0.0000(7) -0.0027(7)
C20 0.0251(9) 0.0187(9) 0.0179(8) 0.0016(8) 0.0005(7) -0.0025(7)
C21 0.0228(9) 0.0235(9) 0.0170(8) 0.0039(7) -0.0025(7) -0.0038(7)
C22 0.0257(9) 0.0227(9) 0.0164(8) 0.0047(7) -0.0025(7) 0.0001(7)
C23 0.0243(9) 0.0207(9) 0.0145(8) 0.0031(7) 0.0019(7) -0.0016(7)
C24 0.0295(10) 0.0232(9) 0.0172(8) 0.0031(8) 0.0007(7) 0.0007(7)
C25 0.0317(10) 0.0233(9) 0.0210(9) -0.0039(8) 0.0044(8) 0.0011(7)
C26 0.0236(9) 0.0295(10) 0.0219(9) -0.0030(8) 0.0000(8) -0.0008(7)
C27 0.0237(9) 0.0248(9) 0.0182(8) 0.0027(8) 0.0000(7) 0.0005(7)
C28 0.0219(8) 0.0195(8) 0.0148(8) 0.0021(7) 0.0016(7) -0.0019(6)
C29 0.0296(10) 0.0336(11) 0.0320(10) -0.0052(9) 0.0038(9) 0.0054(9)
C30 0.0308(10) 0.0321(11) 0.0261(10) 0.0024(9) -0.0096(9) -0.0006(8)

loop_
_atom_type_symbol
_atom_type_description
_atom_type_scat_dispersion_real
_atom_type_scat_dispersion_imag
_atom_type_scat_source
C C 0.0033 0.0016 'International Tables Vol C Tables 4.2.6.8 and 6.1.1.4'
H H 0.0000 0.0000 'International Tables Vol C Tables 4.2.6.8 and 6.1.1.4'
O O 0.0106 0.0060 'International Tables Vol C Tables 4.2.6.8 and 6.1.1.4'

loop_
_exptl_crystal_face_index_h
_exptl_crystal_face_index_k
_exptl_crystal_face_index_l
_exptl_crystal_face_perp_dist
4 -13 -16 0.0795
-9 4 -17 0.0988
7 -10 -16 0.0817
0 -16 8 0.0901
-1 -15 12 0.0849
-8 3 24 0.1049
10 -3 -8 0.0619
0 -16 -9 0.0776
-10 -6 2 0.0720
1 15 16 0.0541
-10 -3 -8 0.0698
-5 -13 -15 0.0868
2 0 -36 0.1304
-3 11 -24 0.1204
-3 15 -13 0.0956
2 13 -19 0.0929
-3 16 -2 0.0808
3 14 -13 0.0715
9 5 -13 0.0692
2 16 -1 0.0472
-1 15 13 0.0460
10 -3 -2 0.0525
10 5 6 0.0522
1 2 36 0.1167
-3 10 27 0.0861
0 -13 21 0.1013

loop_
_geom_angle_atom_site_label_1
_geom_angle_atom_site_label_2
_geom_angle_atom_site_label_3
_geom_angle_site_symmetry_1
_geom_angle_site_symmetry_3
_geom_angle
_geom_angle_publ_flag
C20 O1 C29 . . 112.90(14) ?
C21 O2 C30 . . 116.64(15) ?
C2 C1 C5 . . 106.64(15) ?
C2 C1 C7 . . 125.79(16) ?
C7 C1 C5 . . 127.55(15) ?
C1 C2 H2 . . 125.0 ?
C1 C2 C3 . . 110.03(15) ?
C3 C2 H2 . . 125.0 ?
C4 C3 C2 . . 107.90(15) ?
C4 C3 C13 . . 126.85(17) ?
C13 C3 C2 . . 125.22(15) ?
C3 C4 H4 . . 125.5 ?
C3 C4 C5 . . 109.07(16) ?
C5 C4 H4 . . 125.5 ?
C4 C5 C1 . . 106.34(14) ?
C6 C5 C1 . . 127.15(16) ?
C6 C5 C4 . . 126.27(16) ?
C5 C6 H6 . . 116.4 ?
C5 C6 C19 . . 127.22(16) ?
C19 C6 H6 . . 116.4 ?
C8 C7 C1 . . 122.72(16) ?
C8 C7 C12 . . 117.49(16) ?
C12 C7 C1 . . 119.75(16) ?
C7 C8 H8 . . 119.5 ?
C9 C8 C7 . . 120.99(17) ?
C9 C8 H8 . . 119.5 ?
C8 C9 H9 . . 119.8 ?
C10 C9 C8 . . 120.40(18) ?
C10 C9 H9 . . 119.8 ?
C9 C10 H10 . . 120.3 ?
C9 C10 C11 . . 119.30(17) ?
C11 C10 H10 . . 120.3 ?
C10 C11 H11 . . 119.7 ?
C12 C11 C10 . . 120.59(18) ?
C12 C11 H11 . . 119.7 ?
C7 C12 H12 . . 119.4 ?
C11 C12 C7 . . 121.22(17) ?
C11 C12 H12 . . 119.4 ?
C14 C13 C3 . . 121.39(16) ?
C14 C13 C18 . . 118.22(16) ?
C18 C13 C3 . . 120.38(16) ?
C13 C14 H14 . . 119.6 ?
C15 C14 C13 . . 120.73(17) ?
C15 C14 H14 . . 119.6 ?
C14 C15 H15 . . 119.9 ?
C16 C15 C14 . . 120.21(18) ?
C16 C15 H15 . . 119.9 ?
C15 C16 H16 . . 120.1 ?
C15 C16 C17 . . 119.73(17) ?
C17 C16 H16 . . 120.1 ?
C16 C17 H17 . . 119.9 ?
C18 C17 C16 . . 120.23(18) ?
C18 C17 H17 . . 119.9 ?
C13 C18 H18 . . 119.6 ?
C17 C18 C13 . . 120.86(17) ?
C17 C18 H18 . . 119.6 ?
C20 C19 C6 . . 116.56(16) ?
C20 C19 C28 . . 119.35(16) ?
C28 C19 C6 . . 124.01(16) ?
O1 C20 C21 . . 118.28(16) ?
C19 C20 O1 . . 119.31(16) ?
C19 C20 C21 . . 122.39(17) ?
O2 C21 C20 . . 115.38(16) ?
O2 C21 C22 . . 125.74(16) ?
C22 C21 C20 . . 118.88(17) ?
C21 C22 H22 . . 119.6 ?
C21 C22 C23 . . 120.82(16) ?
C23 C22 H22 . . 119.6 ?
C22 C23 C28 . . 120.52(16) ?
C24 C23 C22 . . 120.26(17) ?
C24 C23 C28 . . 119.22(17) ?
C23 C24 H24 . . 119.6 ?
C25 C24 C23 . . 120.73(18) ?
C25 C24 H24 . . 119.6 ?
C24 C25 H25 . . 119.9 ?
C24 C25 C26 . . 120.15(18) ?
C26 C25 H25 . . 119.9 ?
C25 C26 H26 . . 119.8 ?
C27 C26 C25 . . 120.37(18) ?
C27 C26 H26 . . 119.8 ?
C26 C27 H27 . . 119.4 ?
C26 C27 C28 . . 121.11(17) ?
C28 C27 H27 . . 119.4 ?
C23 C28 C19 . . 117.96(16) ?
C27 C28 C19 . . 123.74(16) ?
C27 C28 C23 . . 118.30(16) ?
O1 C29 H29A . . 109.5 ?
O1 C29 H29B . . 109.5 ?
O1 C29 H29C . . 109.5 ?
H29A C29 H29B . . 109.5 ?
H29A C29 H29C . . 109.5 ?
H29B C29 H29C . . 109.5 ?
O2 C30 H30A . . 109.5 ?
O2 C30 H30B . . 109.5 ?
O2 C30 H30C . . 109.5 ?
H30A C30 H30B . . 109.5 ?
H30A C30 H30C . . 109.5 ?
H30B C30 H30C . . 109.5 ?

loop_
_geom_bond_atom_site_label_1
_geom_bond_atom_site_label_2
_geom_bond_site_symmetry_2
_geom_bond_distance
_geom_bond_publ_flag
O1 C20 . 1.383(2) ?
O1 C29 . 1.439(2) ?
O2 C21 . 1.357(2) ?
O2 C30 . 1.436(2) ?
C1 C2 . 1.357(2) ?
C1 C5 . 1.489(2) ?
C1 C7 . 1.475(2) ?
C2 H2 . 0.9500 ?
C2 C3 . 1.475(2) ?
C3 C4 . 1.354(2) ?
C3 C13 . 1.469(2) ?
C4 H4 . 0.9500 ?
C4 C5 . 1.455(2) ?
C5 C6 . 1.351(2) ?
C6 H6 . 0.9500 ?
C6 C19 . 1.476(2) ?
C7 C8 . 1.402(2) ?
C7 C12 . 1.403(2) ?
C8 H8 . 0.9500 ?
C8 C9 . 1.393(3) ?
C9 H9 . 0.9500 ?
C9 C10 . 1.384(3) ?
C10 H10 . 0.9500 ?
C10 C11 . 1.387(3) ?
C11 H11 . 0.9500 ?
C11 C12 . 1.382(3) ?
C12 H12 . 0.9500 ?
C13 C14 . 1.398(2) ?
C13 C18 . 1.402(3) ?
C14 H14 . 0.9500 ?
C14 C15 . 1.389(3) ?
C15 H15 . 0.9500 ?
C15 C16 . 1.385(3) ?
C16 H16 . 0.9500 ?
C16 C17 . 1.389(3) ?
C17 H17 . 0.9500 ?
C17 C18 . 1.382(3) ?
C18 H18 . 0.9500 ?
C19 C20 . 1.375(2) ?
C19 C28 . 1.443(2) ?
C20 C21 . 1.422(2) ?
C21 C22 . 1.372(3) ?
C22 H22 . 0.9500 ?
C22 C23 . 1.418(3) ?
C23 C24 . 1.417(3) ?
C23 C28 . 1.425(2) ?
C24 H24 . 0.9500 ?
C24 C25 . 1.371(3) ?
C25 H25 . 0.9500 ?
C25 C26 . 1.408(3) ?
C26 H26 . 0.9500 ?
C26 C27 . 1.370(3) ?
C27 H27 . 0.9500 ?
C27 C28 . 1.417(3) ?
C29 H29A . 0.9800 ?
C29 H29B . 0.9800 ?
C29 H29C . 0.9800 ?
C30 H30A . 0.9800 ?
C30 H30B . 0.9800 ?
C30 H30C . 0.9800 ?

loop_
_geom_hbond_atom_site_label_D
_geom_hbond_atom_site_label_H
_geom_hbond_atom_site_label_A
_geom_hbond_site_symmetry_A
_geom_hbond_distance_DH
_geom_hbond_distance_HA
_geom_hbond_distance_DA
_geom_hbond_angle_DHA
C22 H22 O1 3_646.01] 0.95 2.50 3.429(2) 164
C24 H24 O2 3_646.01] 0.95 2.53 3.241(2) 131

_cod_database_fobs_code 2243401
